data_7114271
loop_
_publ_author_name
'Hejl, Andrew'
'Trnka, Tina M.'
'Day, Michael W.'
'Grubbs, Robert H.'

_publ_section_title
;
 Terminal ruthenium carbido complexes as ??-donor ligandsElectronic
 supplementary information (ESI) available: additional crystallographic
 information. See http://www.rsc.org/suppdata/cc/b2/b207903h/
;
_journal_issue 21
_journal_name_full 'Chemical Communications'
_journal_page_first 2524
_journal_paper_doi 10.1039/b207903h
_journal_year 2002
_chemical_formula_sum 'C51 H84 Cl4 P2 Pd Ru S'
_chemical_formula_weight 1140.45
_chemical_name_systematic
; 
? 
;
_space_group_IT_number 2
_symmetry_cell_setting triclinic
_symmetry_space_group_name_Hall '-P 1'
_symmetry_space_group_name_H-M 'P -1'
_atom_sites_solution_hydrogens difmap
_atom_sites_solution_primary 'Patterson method'
_atom_sites_solution_secondary difmap
_audit_creation_method SHELXL-97
_cell_angle_alpha 87.8420(10)
_cell_angle_beta 89.4140(10)
_cell_angle_gamma 67.9780(10)
_cell_formula_units_Z 2
_cell_length_a 9.9306(4)
_cell_length_b 12.5669(5)
_cell_length_c 22.8075(9)
_cell_measurement_reflns_used 33608
_cell_measurement_temperature 98(2)
_cell_measurement_theta_max 28.44
_cell_measurement_theta_min 2.21
_cell_volume 2636.74(18)
_computing_cell_refinement 'Bruker SAINT v6.022'
_computing_data_collection 'Bruker SMART v5.054'
_computing_data_reduction 'Bruker SAINT v6.022'
_computing_molecular_graphics 'Bruker SHELXTL'
_computing_publication_material 'Bruker SHELXTL'
_computing_structure_refinement 'SHELXL-97 (Sheldrick, 1997)'
_computing_structure_solution 'SHELXS-97 (Sheldrick, 1990)'
_diffrn_ambient_temperature 98(2)
_diffrn_measured_fraction_theta_full 0.920
_diffrn_measured_fraction_theta_max 0.920
_diffrn_measurement_device_type 'Bruker SMART 1000'
_diffrn_measurement_method '\w scans at 7 \f settings'
_diffrn_radiation_monochromator graphite
_diffrn_radiation_source 'fine-focus sealed tube'
_diffrn_radiation_type MoK\a
_diffrn_radiation_wavelength 0.71073
_diffrn_reflns_av_R_equivalents 0.0471
_diffrn_reflns_av_sigmaI/netI 0.0313
_diffrn_reflns_limit_h_max 12
_diffrn_reflns_limit_h_min -13
_diffrn_reflns_limit_k_max 16
_diffrn_reflns_limit_k_min -16
_diffrn_reflns_limit_l_max 30
_diffrn_reflns_limit_l_min -30
_diffrn_reflns_number 54747
_diffrn_reflns_theta_full 28.45
_diffrn_reflns_theta_max 28.45
_diffrn_reflns_theta_min 1.75
_exptl_absorpt_coefficient_mu 0.964
_exptl_absorpt_correction_T_max 0.8690
_exptl_absorpt_correction_T_min 0.7878
_exptl_absorpt_correction_type none
_exptl_crystal_colour 'Pale tangerine'
_exptl_crystal_density_diffrn 1.436
_exptl_crystal_density_method 'not measured'
_exptl_crystal_description Lozenge
_exptl_crystal_F_000 1188
_exptl_crystal_size_max 0.26
_exptl_crystal_size_mid 0.24
_exptl_crystal_size_min 0.15
_refine_diff_density_max 0.838
_refine_diff_density_min -0.699
_refine_diff_density_rms 0.074
_refine_ls_extinction_method none
_refine_ls_goodness_of_fit_ref 1.596
_refine_ls_hydrogen_treatment Unrestrained
_refine_ls_matrix_type 'Full matrix'
_refine_ls_number_parameters 877
_refine_ls_number_reflns 12240
_refine_ls_number_restraints 0
_refine_ls_restrained_S_all 1.596
_refine_ls_R_factor_all 0.0324
_refine_ls_R_factor_gt 0.0257
_refine_ls_shift/su_max 0.003
_refine_ls_shift/su_mean 0.000
_refine_ls_structure_factor_coef Fsqd
_refine_ls_weighting_details w=1/s^2^(Fo^2^)
_refine_ls_weighting_scheme sigma
_refine_ls_wR_factor_gt 0.0511
_refine_ls_wR_factor_ref 0.0523
_reflns_number_gt 10533
_reflns_number_total 12240
_reflns_threshold_expression >2sigma(I)
_cod_data_source_file b207903h.txt
_cod_data_source_block adh01
_cod_depositor_comments
;
The following automatic conversions were performed:

'_symmetry_cell_setting' value 'Triclinic' changed to 'triclinic'
according to
/usr/data/users/saulius/automatic-downloads/retrospective/RSC/lib/dictionaries/cif_core.dic
dictionary named 'cif_core.dic' version 2.4.2 from
2011-04-26.

'_refine_ls_weighting_scheme' value 'Sigma' changed to
'sigma' according to
/usr/data/users/saulius/automatic-downloads/retrospective/RSC/lib/dictionaries/cif_core.dic
dictionary named 'cif_core.dic' version 2.4.2 from 2011-04-26.

Automatic conversion script
Id: cif_fix_values 2281 2013-09-26 08:29:07Z andrius 

The following automatic conversions were performed:

'_atom_sites_solution_secondary' value 'Difference Fourier map' was
changed to 'difmap'.

'_atom_sites_solution_hydrogens' value 'Difference Fourier map' was
changed to 'difmap'.

Automatic conversion script
Id: cif_fix_values 6452 2018-10-05 10:23:21Z andrius 
;
_cod_original_sg_symbol_H-M P-1
_cod_database_code 7114271

loop_
_symmetry_equiv_pos_as_xyz
'x, y, z'
'-x, -y, -z'

loop_
_atom_site_label
_atom_site_type_symbol
_atom_site_fract_x
_atom_site_fract_y
_atom_site_fract_z
_atom_site_U_iso_or_equiv
_atom_site_adp_type
_atom_site_occupancy
_atom_site_symmetry_multiplicity
_atom_site_calc_flag
Pd Pd 0.327933(14) 0.438516(11) 0.379491(6) 0.01222(4) Uani 1 1 d
Ru Ru 0.381792(15) 0.321600(12) 0.235349(6) 0.01218(4) Uani 1 1 d
Cl1 Cl 0.57407(5) 0.37446(4) 0.203220(19) 0.01591(9) Uani 1 1 d
Cl2 Cl 0.20732(5) 0.23678(4) 0.23284(2) 0.01873(10) Uani 1 1 d
Cl3 Cl 0.49320(5) 0.52408(4) 0.35899(2) 0.01948(10) Uani 1 1 d
Cl4 Cl 0.15896(5) 0.35916(4) 0.40103(2) 0.01952(10) Uani 1 1 d
P1 P 0.56247(5) 0.13444(4) 0.26436(2) 0.01409(10) Uani 1 1 d
P2 P 0.21459(5) 0.48353(4) 0.17776(2) 0.01413(10) Uani 1 1 d
S S 0.34066(5) 0.48672(4) 0.477539(19) 0.01495(10) Uani 1 1 d
C1 C 0.34992(18) 0.38020(14) 0.30069(7) 0.0135(4) Uani 1 1 d
C2 C 0.4478(2) 0.34469(17) 0.50625(9) 0.0219(4) Uani 1 1 d
C3 C 0.1754(2) 0.5110(2) 0.51743(9) 0.0218(4) Uani 1 1 d
C4 C 0.4953(3) 0.05502(19) 0.31965(9) 0.0319(5) Uani 1 1 d
C5 C 0.4782(4) 0.0999(2) 0.37860(11) 0.0464(8) Uani 1 1 d
C6 C 0.4091(3) 0.04856(18) 0.42293(9) 0.0242(5) Uani 1 1 d
C7 C 0.4346(4) -0.0740(2) 0.41781(11) 0.0515(8) Uani 1 1 d
C8 C 0.4572(3) -0.1202(2) 0.35851(9) 0.0288(5) Uani 1 1 d
C9 C 0.5243(4) -0.0670(2) 0.31397(12) 0.0537(9) Uani 1 1 d
C10 C 0.7357(2) 0.13918(15) 0.29007(8) 0.0158(4) Uani 1 1 d
C11 C 0.8567(2) 0.02241(17) 0.30335(11) 0.0268(5) Uani 1 1 d
C12 C 1.0001(2) 0.0381(2) 0.31253(11) 0.0327(5) Uani 1 1 d
C13 C 0.9886(2) 0.11959(19) 0.36152(11) 0.0278(5) Uani 1 1 d
C14 C 0.8653(2) 0.23354(19) 0.35038(12) 0.0289(5) Uani 1 1 d
C15 C 0.7216(2) 0.21959(19) 0.34022(10) 0.0242(5) Uani 1 1 d
C16 C 0.6167(2) 0.04143(16) 0.19982(8) 0.0168(4) Uani 1 1 d
C17 C 0.4863(2) 0.03911(18) 0.16535(9) 0.0217(4) Uani 1 1 d
C18 C 0.5346(3) -0.0458(2) 0.11595(10) 0.0299(5) Uani 1 1 d
C19 C 0.6389(3) -0.0179(2) 0.07460(9) 0.0298(5) Uani 1 1 d
C20 C 0.7667(3) -0.0117(2) 0.10807(10) 0.0269(5) Uani 1 1 d
C21 C 0.7183(2) 0.07270(18) 0.15782(9) 0.0219(4) Uani 1 1 d
C22 C 0.0225(2) 0.51340(16) 0.19673(8) 0.0162(4) Uani 1 1 d
C23 C -0.0927(2) 0.61135(18) 0.16229(9) 0.0224(4) Uani 1 1 d
C24 C -0.2435(2) 0.6085(2) 0.17489(10) 0.0293(5) Uani 1 1 d
C25 C -0.2773(2) 0.6154(2) 0.24005(10) 0.0288(5) Uani 1 1 d
C26 C -0.1601(2) 0.52074(19) 0.27479(9) 0.0231(4) Uani 1 1 d
C27 C -0.0098(2) 0.52258(19) 0.26282(9) 0.0211(4) Uani 1 1 d
C28 C 0.2596(2) 0.61320(15) 0.18143(8) 0.0158(4) Uani 1 1 d
C29 C 0.2034(3) 0.70326(17) 0.13128(9) 0.0231(4) Uani 1 1 d
C30 C 0.2635(3) 0.79805(19) 0.13716(10) 0.0266(5) Uani 1 1 d
C31 C 0.2254(2) 0.85397(18) 0.19606(9) 0.0241(5) Uani 1 1 d
C32 C 0.2783(2) 0.76466(17) 0.24586(9) 0.0238(4) Uani 1 1 d
C33 C 0.2198(2) 0.66965(17) 0.24050(8) 0.0179(4) Uani 1 1 d
C34 C 0.2273(2) 0.45431(16) 0.09810(8) 0.0163(4) Uani 1 1 d
C35 C 0.1676(3) 0.36386(19) 0.08145(9) 0.0240(5) Uani 1 1 d
C36 C 0.1767(3) 0.3475(2) 0.01506(9) 0.0277(5) Uani 1 1 d
C37 C 0.3307(3) 0.31710(19) -0.00729(9) 0.0286(5) Uani 1 1 d
C38 C 0.3887(3) 0.4078(2) 0.00869(9) 0.0265(5) Uani 1 1 d
C39 C 0.3821(2) 0.42389(19) 0.07508(8) 0.0215(4) Uani 1 1 d
H2A H 0.460(2) 0.3487(18) 0.5489(10) 0.036(6) Uiso 1 1 d
H2B H 0.544(2) 0.3231(18) 0.4886(9) 0.035(6) Uiso 1 1 d
H2C H 0.401(2) 0.2957(18) 0.4972(9) 0.025(6) Uiso 1 1 d
H3A H 0.141(2) 0.4529(17) 0.5123(8) 0.022(5) Uiso 1 1 d
H3B H 0.105(2) 0.584(2) 0.5036(9) 0.035(6) Uiso 1 1 d
H3C H 0.196(2) 0.5095(18) 0.5569(10) 0.029(6) Uiso 1 1 d
H4 H 0.379(3) 0.092(3) 0.3080(13) 0.089(11) Uiso 1 1 d
H5A H 0.452(2) 0.1723(19) 0.3811(9) 0.023(6) Uiso 1 1 d
H5B H 0.624(6) 0.055(4) 0.386(2) 0.21(2) Uiso 1 1 d
H6A H 0.310(3) 0.083(2) 0.4125(11) 0.062(9) Uiso 1 1 d
H6B H 0.401(2) 0.0755(18) 0.4590(10) 0.032(6) Uiso 1 1 d
H7A H 0.552(6) -0.114(5) 0.436(2) 0.20(2) Uiso 1 1 d
H7B H 0.388(2) -0.1030(17) 0.4438(9) 0.022(5) Uiso 1 1 d
H8A H 0.355(5) -0.091(3) 0.3459(18) 0.138(16) Uiso 1 1 d
H8B H 0.482(2) -0.198(2) 0.3577(9) 0.032(6) Uiso 1 1 d
H9A H 0.639(5) -0.095(4) 0.3270(19) 0.152(19) Uiso 1 1 d
H9B H 0.532(2) -0.0948(17) 0.2782(9) 0.020(5) Uiso 1 1 d
H10 H 0.760(2) 0.1722(16) 0.2587(8) 0.015(5) Uiso 1 1 d
H11A H 0.867(2) -0.0248(19) 0.2745(9) 0.031(6) Uiso 1 1 d
H11B H 0.829(2) -0.0113(18) 0.3427(10) 0.034(6) Uiso 1 1 d
H12A H 1.072(3) -0.035(2) 0.3216(10) 0.039(7) Uiso 1 1 d
H12B H 1.024(2) 0.0699(16) 0.2790(9) 0.017(5) Uiso 1 1 d
H13A H 0.973(2) 0.0846(18) 0.3971(9) 0.028(6) Uiso 1 1 d
H13B H 1.072(2) 0.1327(17) 0.3660(9) 0.026(6) Uiso 1 1 d
H14A H 0.886(2) 0.2682(19) 0.3167(10) 0.034(7) Uiso 1 1 d
H14B H 0.847(3) 0.280(2) 0.3831(10) 0.043(7) Uiso 1 1 d
H15A H 0.646(2) 0.296(2) 0.3315(9) 0.037(6) Uiso 1 1 d
H15B H 0.696(2) 0.1882(17) 0.3727(9) 0.020(5) Uiso 1 1 d
H16 H 0.673(2) -0.0343(16) 0.2166(8) 0.013(5) Uiso 1 1 d
H17A H 0.428(2) 0.0223(17) 0.1885(9) 0.023(6) Uiso 1 1 d
H17B H 0.432(2) 0.1151(17) 0.1484(8) 0.019(5) Uiso 1 1 d
H18A H 0.452(3) -0.0435(19) 0.0968(10) 0.037(7) Uiso 1 1 d
H18B H 0.587(2) -0.1277(17) 0.1340(8) 0.019(5) Uiso 1 1 d
H19A H 0.587(2) 0.056(2) 0.0537(9) 0.035(6) Uiso 1 1 d
H19B H 0.671(2) -0.0721(19) 0.0448(10) 0.035(6) Uiso 1 1 d
H20A H 0.822(2) -0.0880(19) 0.1235(9) 0.027(6) Uiso 1 1 d
H20B H 0.819(2) 0.0073(18) 0.0850(10) 0.030(6) Uiso 1 1 d
H21A H 0.671(2) 0.1471(17) 0.1413(8) 0.019(5) Uiso 1 1 d
H21B H 0.810(2) 0.0729(17) 0.1772(9) 0.026(6) Uiso 1 1 d
H22 H 0.017(2) 0.4428(16) 0.1861(8) 0.015(5) Uiso 1 1 d
H23A H -0.090(2) 0.6847(19) 0.1730(9) 0.030(6) Uiso 1 1 d
H23B H -0.073(2) 0.6079(17) 0.1213(9) 0.025(6) Uiso 1 1 d
H24A H -0.246(2) 0.5371(18) 0.1610(8) 0.021(5) Uiso 1 1 d
H24B H -0.313(2) 0.6729(18) 0.1529(9) 0.031(6) Uiso 1 1 d
H25A H -0.277(2) 0.6892(17) 0.2562(8) 0.019(5) Uiso 1 1 d
H25B H -0.371(2) 0.6089(17) 0.2457(9) 0.026(6) Uiso 1 1 d
H26A H -0.157(2) 0.4440(17) 0.2655(8) 0.019(5) Uiso 1 1 d
H26B H -0.181(2) 0.5265(17) 0.3153(9) 0.027(6) Uiso 1 1 d
H27A H 0.066(2) 0.4602(17) 0.2840(8) 0.022(5) Uiso 1 1 d
H27B H -0.004(2) 0.5911(18) 0.2738(8) 0.021(5) Uiso 1 1 d
H28 H 0.366(2) 0.5805(15) 0.1790(7) 0.009(4) Uiso 1 1 d
H29A H 0.227(2) 0.6689(16) 0.0934(9) 0.019(5) Uiso 1 1 d
H29B H 0.100(2) 0.7372(16) 0.1323(8) 0.017(5) Uiso 1 1 d
H30A H 0.370(2) 0.7645(18) 0.1321(9) 0.032(6) Uiso 1 1 d
H30B H 0.233(2) 0.850(2) 0.1059(10) 0.039(7) Uiso 1 1 d
H31A H 0.266(2) 0.9117(17) 0.1990(8) 0.021(5) Uiso 1 1 d
H31B H 0.125(2) 0.8899(17) 0.1985(8) 0.022(6) Uiso 1 1 d
H32A H 0.248(2) 0.7990(19) 0.2855(10) 0.038(6) Uiso 1 1 d
H32B H 0.382(2) 0.7317(16) 0.2454(8) 0.020(5) Uiso 1 1 d
H33A H 0.2560(19) 0.6132(15) 0.2704(8) 0.009(5) Uiso 1 1 d
H33B H 0.116(2) 0.7011(15) 0.2441(8) 0.012(5) Uiso 1 1 d
H34 H 0.1685(19) 0.5247(16) 0.0814(8) 0.012(5) Uiso 1 1 d
H35A H 0.074(3) 0.3831(18) 0.0935(9) 0.032(6) Uiso 1 1 d
H35B H 0.222(2) 0.2935(17) 0.1025(8) 0.019(5) Uiso 1 1 d
H36A H 0.110(2) 0.4205(17) -0.0042(8) 0.017(5) Uiso 1 1 d
H36B H 0.139(2) 0.2899(19) 0.0049(9) 0.032(6) Uiso 1 1 d
H37A H 0.399(2) 0.2444(18) 0.0100(9) 0.028(6) Uiso 1 1 d
H37B H 0.335(2) 0.3088(18) -0.0515(10) 0.035(6) Uiso 1 1 d
H38A H 0.331(2) 0.4783(18) -0.0129(9) 0.028(6) Uiso 1 1 d
H38B H 0.487(3) 0.3881(19) -0.0058(10) 0.040(7) Uiso 1 1 d
H39A H 0.422(2) 0.4798(18) 0.0852(8) 0.024(5) Uiso 1 1 d
H39B H 0.444(2) 0.3533(17) 0.0957(8) 0.021(5) Uiso 1 1 d
C41 C 0.0739(2) 0.71794(18) 0.38823(9) 0.0271(5) Uani 1 1 d
C42 C -0.0650(3) 0.73106(19) 0.40425(10) 0.0305(5) Uani 1 1 d
C43 C -0.1283(3) 0.7964(2) 0.45161(10) 0.0335(5) Uani 1 1 d
C44 C -0.0530(3) 0.8482(2) 0.48245(10) 0.0340(5) Uani 1 1 d
C45 C 0.0862(3) 0.8350(2) 0.46629(10) 0.0329(5) Uani 1 1 d
C46 C 0.1507(2) 0.76897(19) 0.41901(10) 0.0285(5) Uani 1 1 d
H41 H 0.118(2) 0.6724(18) 0.3562(9) 0.030(6) Uiso 1 1 d
H42 H -0.117(2) 0.6934(18) 0.3832(9) 0.034(6) Uiso 1 1 d
H43 H -0.221(3) 0.8001(19) 0.4621(9) 0.036(6) Uiso 1 1 d
H44 H -0.094(2) 0.889(2) 0.5134(10) 0.039(7) Uiso 1 1 d
H45 H 0.130(2) 0.8724(19) 0.4880(9) 0.032(6) Uiso 1 1 d
H46 H 0.245(3) 0.7636(19) 0.4100(10) 0.041(7) Uiso 1 1 d
C51 C 0.9387(2) 0.22419(18) 0.12600(9) 0.0252(5) Uani 1 1 d
C52 C 0.8270(2) 0.27771(18) 0.08690(9) 0.0250(5) Uani 1 1 d
C53 C 0.8375(2) 0.24185(18) 0.02979(9) 0.0262(5) Uani 1 1 d
C54 C 0.9606(2) 0.15268(18) 0.01169(9) 0.0255(5) Uani 1 1 d
C55 C 1.0729(2) 0.09904(18) 0.05130(9) 0.0251(5) Uani 1 1 d
C56 C 1.0611(2) 0.13473(18) 0.10830(9) 0.0261(5) Uani 1 1 d
H51 H 0.933(2) 0.2489(17) 0.1625(9) 0.023(6) Uiso 1 1 d
H52 H 0.743(2) 0.3362(17) 0.0979(9) 0.023(6) Uiso 1 1 d
H53 H 0.760(2) 0.2792(17) 0.0020(9) 0.027(6) Uiso 1 1 d
H54 H 0.967(2) 0.1310(16) -0.0267(9) 0.018(5) Uiso 1 1 d
H55 H 1.155(2) 0.0370(17) 0.0405(8) 0.020(5) Uiso 1 1 d
H56 H 1.139(2) 0.1006(17) 0.1339(9) 0.027(6) Uiso 1 1 d

loop_
_atom_site_aniso_label
_atom_site_aniso_U_11
_atom_site_aniso_U_22
_atom_site_aniso_U_33
_atom_site_aniso_U_23
_atom_site_aniso_U_13
_atom_site_aniso_U_12
Pd 0.01223(7) 0.01330(7) 0.01118(7) -0.00205(5) 0.00105(5) -0.00471(6)
Ru 0.01223(8) 0.01382(8) 0.01112(7) -0.00208(5) 0.00108(6) -0.00548(6)
Cl1 0.0150(2) 0.0170(2) 0.0169(2) -0.00029(17) 0.00232(17) -0.00743(18)
Cl2 0.0175(2) 0.0229(2) 0.0195(2) -0.00145(18) -0.00072(18) -0.01174(19)
Cl3 0.0198(2) 0.0246(2) 0.0186(2) -0.00369(18) 0.00389(18) -0.0134(2)
Cl4 0.0217(2) 0.0237(2) 0.0182(2) -0.00204(18) 0.00180(19) -0.0143(2)
P1 0.0156(2) 0.0142(2) 0.0138(2) -0.00099(18) 0.00085(19) -0.00711(19)
P2 0.0147(2) 0.0157(2) 0.0122(2) -0.00121(18) 0.00050(18) -0.00577(19)
S 0.0161(2) 0.0163(2) 0.0134(2) -0.00192(17) 0.00072(18) -0.00699(19)
C1 0.0109(9) 0.0135(9) 0.0163(9) 0.0010(7) 0.0005(7) -0.0047(7)
C2 0.0259(12) 0.0200(11) 0.0204(11) 0.0009(8) -0.0063(9) -0.0091(9)
C3 0.0212(11) 0.0284(12) 0.0179(11) -0.0061(9) 0.0076(9) -0.0115(10)
C4 0.0599(17) 0.0308(12) 0.0181(11) -0.0046(9) 0.0118(11) -0.0319(12)
C5 0.093(2) 0.0209(12) 0.0335(14) -0.0131(10) 0.0369(14) -0.0305(14)
C6 0.0327(13) 0.0266(12) 0.0156(11) -0.0007(9) 0.0038(9) -0.0137(10)
C7 0.103(3) 0.0337(14) 0.0307(14) -0.0058(11) 0.0327(16) -0.0404(16)
C8 0.0465(15) 0.0240(12) 0.0248(12) 0.0002(9) 0.0051(10) -0.0236(11)
C9 0.116(3) 0.0267(13) 0.0306(14) -0.0143(11) 0.0398(16) -0.0412(17)
C10 0.0157(10) 0.0135(9) 0.0179(10) 0.0013(7) -0.0003(8) -0.0054(8)
C11 0.0250(12) 0.0151(10) 0.0351(13) -0.0050(9) -0.0101(10) -0.0011(9)
C12 0.0185(11) 0.0302(13) 0.0400(14) -0.0038(11) -0.0059(10) 0.0021(10)
C13 0.0175(11) 0.0291(12) 0.0369(13) 0.0013(10) -0.0090(10) -0.0088(9)
C14 0.0239(12) 0.0228(11) 0.0407(14) -0.0045(10) -0.0094(10) -0.0089(9)
C15 0.0180(11) 0.0261(12) 0.0272(12) -0.0089(9) -0.0028(9) -0.0059(9)
C16 0.0210(10) 0.0128(9) 0.0170(10) -0.0019(7) 0.0026(8) -0.0065(8)
C17 0.0263(12) 0.0239(11) 0.0191(11) -0.0048(8) 0.0026(9) -0.0139(10)
C18 0.0383(14) 0.0337(13) 0.0247(12) -0.0130(10) 0.0043(10) -0.0203(11)
C19 0.0438(14) 0.0269(12) 0.0193(11) -0.0099(9) 0.0084(10) -0.0134(11)
C20 0.0324(13) 0.0248(12) 0.0235(12) -0.0067(9) 0.0135(10) -0.0106(10)
C21 0.0253(11) 0.0198(11) 0.0220(11) -0.0055(8) 0.0069(9) -0.0098(9)
C22 0.0132(9) 0.0181(10) 0.0169(10) -0.0001(8) -0.0008(7) -0.0053(8)
C23 0.0194(11) 0.0242(11) 0.0206(11) 0.0048(9) 0.0010(8) -0.0054(9)
C24 0.0173(11) 0.0318(13) 0.0314(12) 0.0087(10) -0.0041(9) -0.0017(10)
C25 0.0152(11) 0.0298(12) 0.0354(13) 0.0049(10) 0.0052(9) -0.0024(9)
C26 0.0174(10) 0.0282(12) 0.0205(11) 0.0033(9) 0.0041(8) -0.0054(9)
C27 0.0187(11) 0.0264(11) 0.0178(10) -0.0005(9) 0.0019(8) -0.0080(9)
C28 0.0159(10) 0.0158(9) 0.0162(9) -0.0021(7) 0.0022(8) -0.0066(8)
C29 0.0339(13) 0.0200(11) 0.0181(11) 0.0005(8) -0.0004(9) -0.0133(10)
C30 0.0347(13) 0.0221(11) 0.0258(12) 0.0031(9) -0.0002(10) -0.0143(10)
C31 0.0255(12) 0.0185(11) 0.0318(12) -0.0027(9) -0.0026(9) -0.0118(9)
C32 0.0247(12) 0.0207(11) 0.0261(11) -0.0051(8) -0.0046(9) -0.0082(9)
C33 0.0186(11) 0.0170(10) 0.0164(10) -0.0004(8) -0.0020(8) -0.0045(8)
C34 0.0193(10) 0.0172(10) 0.0121(9) -0.0002(7) -0.0007(8) -0.0064(8)
C35 0.0328(13) 0.0263(12) 0.0175(10) -0.0008(9) -0.0013(9) -0.0163(10)
C36 0.0430(14) 0.0261(12) 0.0186(11) -0.0031(9) -0.0044(10) -0.0181(11)
C37 0.0392(13) 0.0230(11) 0.0168(11) -0.0054(9) -0.0031(10) -0.0034(10)
C38 0.0267(12) 0.0324(13) 0.0177(11) -0.0042(9) 0.0038(9) -0.0079(10)
C39 0.0224(11) 0.0261(11) 0.0162(10) -0.0048(8) 0.0013(8) -0.0089(9)
C41 0.0334(13) 0.0227(11) 0.0177(11) -0.0007(8) 0.0054(9) -0.0022(10)
C42 0.0366(14) 0.0295(12) 0.0280(12) -0.0011(9) -0.0050(10) -0.0152(11)
C43 0.0236(12) 0.0409(14) 0.0355(13) -0.0044(10) 0.0080(10) -0.0116(11)
C44 0.0342(14) 0.0353(13) 0.0301(13) -0.0149(10) 0.0107(10) -0.0095(11)
C45 0.0358(14) 0.0326(13) 0.0361(13) -0.0076(10) 0.0011(11) -0.0188(11)
C46 0.0234(12) 0.0297(12) 0.0304(12) 0.0044(9) 0.0083(10) -0.0082(10)
C51 0.0362(13) 0.0286(12) 0.0193(11) -0.0005(9) 0.0023(9) -0.0221(10)
C52 0.0243(11) 0.0256(11) 0.0249(11) -0.0009(9) 0.0087(9) -0.0094(9)
C53 0.0243(12) 0.0308(12) 0.0216(11) 0.0052(9) 0.0008(9) -0.0089(10)
C54 0.0305(12) 0.0280(12) 0.0192(11) -0.0030(9) 0.0046(9) -0.0123(10)
C55 0.0234(11) 0.0188(11) 0.0325(12) 0.0012(9) 0.0017(9) -0.0076(9)
C56 0.0288(12) 0.0263(11) 0.0284(12) 0.0080(9) -0.0082(10) -0.0171(10)

loop_
_atom_type_symbol
_atom_type_description
_atom_type_scat_dispersion_real
_atom_type_scat_dispersion_imag
_atom_type_scat_source
C C 0.0033 0.0016 'International Tables Vol C Tables 4.2.6.8 and 6.1.1.4'
H H 0.0000 0.0000 'International Tables Vol C Tables 4.2.6.8 and 6.1.1.4'
P P 0.1023 0.0942 'International Tables Vol C Tables 4.2.6.8 and 6.1.1.4'
S S 0.1246 0.1234 'International Tables Vol C Tables 4.2.6.8 and 6.1.1.4'
Cl Cl 0.1484 0.1585 'International Tables Vol C Tables 4.2.6.8 and 6.1.1.4'
Ru Ru -1.2594 0.8363 'International Tables Vol C Tables 4.2.6.8 and 6.1.1.4'
Pd Pd -0.9988 1.0072 'International Tables Vol C Tables 4.2.6.8 and 6.1.1.4'

loop_
_geom_angle_atom_site_label_1
_geom_angle_atom_site_label_2
_geom_angle_atom_site_label_3
_geom_angle
_geom_angle_publ_flag
C1 Pd Cl4 90.68(5) yes
C1 Pd Cl3 90.55(5) yes
Cl4 Pd Cl3 178.134(17) yes
C1 Pd S 170.50(5) yes
Cl4 Pd S 92.725(16) yes
Cl3 Pd S 86.274(16) yes
C1 Ru Cl1 100.49(6) yes
C1 Ru Cl2 101.23(6) yes
Cl1 Ru Cl2 158.274(17) yes
C1 Ru P1 98.92(6) yes
Cl1 Ru P1 87.769(16) yes
Cl2 Ru P1 88.627(17) yes
C1 Ru P2 98.19(6) yes
Cl1 Ru P2 89.148(16) yes
Cl2 Ru P2 88.029(17) yes
P1 Ru P2 162.888(17) yes
C10 P1 C4 109.28(10) ?
C10 P1 C16 103.46(9) ?
C4 P1 C16 105.88(9) ?
C10 P1 Ru 114.01(6) ?
C4 P1 Ru 113.35(9) ?
C16 P1 Ru 110.11(6) ?
C22 P2 C28 111.96(9) ?
C22 P2 C34 104.81(9) ?
C28 P2 C34 103.43(8) ?
C22 P2 Ru 112.25(6) ?
C28 P2 Ru 112.29(6) ?
C34 P2 Ru 111.52(6) ?
C2 S C3 99.43(11) ?
C2 S Pd 97.64(7) ?
C3 S Pd 113.15(7) ?
Ru C1 Pd 175.11(11) ?
S C2 H2A 108.4(12) ?
S C2 H2B 106.9(13) ?
H2A C2 H2B 107.3(18) ?
S C2 H2C 108.3(12) ?
H2A C2 H2C 112.5(18) ?
H2B C2 H2C 113.1(18) ?
S C3 H3A 111.8(12) ?
S C3 H3B 107.4(13) ?
H3A C3 H3B 110.5(18) ?
S C3 H3C 108.0(13) ?
H3A C3 H3C 106.4(18) ?
H3B C3 H3C 112.7(18) ?
C5 C4 C9 118.1(2) ?
C5 C4 P1 114.80(15) ?
C9 C4 P1 120.93(16) ?
C5 C4 H4 96.2(16) ?
C9 C4 H4 99.8(16) ?
P1 C4 H4 98.8(16) ?
C4 C5 C6 117.2(2) ?
C4 C5 H5A 116.9(14) ?
C6 C5 H5A 112.9(14) ?
C4 C5 H5B 90(2) ?
C6 C5 H5B 110(2) ?
H5A C5 H5B 107(3) ?
C5 C6 C7 116.9(2) ?
C5 C6 H6A 102.6(16) ?
C7 C6 H6A 100.6(16) ?
C5 C6 H6B 116.5(14) ?
C7 C6 H6B 117.4(14) ?
H6A C6 H6B 97(2) ?
C8 C7 C6 117.5(2) ?
C8 C7 H7A 100(2) ?
C6 C7 H7A 100(3) ?
C8 C7 H7B 117.6(13) ?
C6 C7 H7B 115.9(13) ?
H7A C7 H7B 101(3) ?
C7 C8 C9 118.0(2) ?
C7 C8 H8A 98(2) ?
C9 C8 H8A 102(2) ?
C7 C8 H8B 114.4(13) ?
C9 C8 H8B 117.2(14) ?
H8A C8 H8B 102(3) ?
C4 C9 C8 116.4(2) ?
C4 C9 H9A 94(2) ?
C8 C9 H9A 105(2) ?
C4 C9 H9B 118.9(13) ?
C8 C9 H9B 115.2(13) ?
H9A C9 H9B 102(3) ?
C15 C10 C11 110.32(17) ?
C15 C10 P1 114.84(13) ?
C11 C10 P1 115.55(13) ?
C15 C10 H10 105.7(12) ?
C11 C10 H10 109.0(12) ?
P1 C10 H10 100.4(12) ?
C12 C11 C10 109.73(18) ?
C12 C11 H11A 109.2(14) ?
C10 C11 H11A 111.3(14) ?
C12 C11 H11B 108.8(12) ?
C10 C11 H11B 107.2(12) ?
H11A C11 H11B 110.6(18) ?
C13 C12 C11 111.32(19) ?
C13 C12 H12A 110.5(14) ?
C11 C12 H12A 107.7(14) ?
C13 C12 H12B 106.9(12) ?
C11 C12 H12B 109.9(12) ?
H12A C12 H12B 110.7(18) ?
C14 C13 C12 111.20(19) ?
C14 C13 H13A 110.1(13) ?
C12 C13 H13A 107.9(13) ?
C14 C13 H13B 108.4(13) ?
C12 C13 H13B 112.1(13) ?
H13A C13 H13B 107.1(18) ?
C13 C14 C15 112.09(19) ?
C13 C14 H14A 108.2(14) ?
C15 C14 H14A 107.8(14) ?
C13 C14 H14B 112.0(14) ?
C15 C14 H14B 103.4(15) ?
H14A C14 H14B 113(2) ?
C14 C15 C10 110.31(17) ?
C14 C15 H15A 108.6(13) ?
C10 C15 H15A 111.1(13) ?
C14 C15 H15B 110.3(13) ?
C10 C15 H15B 107.6(13) ?
H15A C15 H15B 109.0(18) ?
C21 C16 C17 109.26(16) ?
C21 C16 P1 113.42(13) ?
C17 C16 P1 112.84(13) ?
C21 C16 H16 106.3(11) ?
C17 C16 H16 110.6(11) ?
P1 C16 H16 104.2(10) ?
C18 C17 C16 111.35(18) ?
C18 C17 H17A 110.4(14) ?
C16 C17 H17A 110.3(14) ?
C18 C17 H17B 108.7(11) ?
C16 C17 H17B 109.8(12) ?
H17A C17 H17B 106.2(17) ?
C19 C18 C17 111.21(18) ?
C19 C18 H18A 111.9(14) ?
C17 C18 H18A 107.6(14) ?
C19 C18 H18B 108.8(11) ?
C17 C18 H18B 108.9(11) ?
H18A C18 H18B 108.3(18) ?
C18 C19 C20 110.89(19) ?
C18 C19 H19A 109.4(13) ?
C20 C19 H19A 109.7(13) ?
C18 C19 H19B 110.7(13) ?
C20 C19 H19B 111.0(13) ?
H19A C19 H19B 104.9(18) ?
C19 C20 C21 112.11(18) ?
C19 C20 H20A 107.4(12) ?
C21 C20 H20A 110.4(12) ?
C19 C20 H20B 109.2(16) ?
C21 C20 H20B 109.9(15) ?
H20A C20 H20B 107.7(19) ?
C20 C21 C16 110.76(17) ?
C20 C21 H21A 108.4(12) ?
C16 C21 H21A 110.2(12) ?
C20 C21 H21B 106.9(11) ?
C16 C21 H21B 114.1(11) ?
H21A C21 H21B 106.1(16) ?
C23 C22 C27 110.49(16) ?
C23 C22 P2 116.98(13) ?
C27 C22 P2 114.32(13) ?
C23 C22 H22 108.8(11) ?
C27 C22 H22 105.9(11) ?
P2 C22 H22 99.0(11) ?
C24 C23 C22 109.71(16) ?
C24 C23 H23A 110.3(12) ?
C22 C23 H23A 110.0(13) ?
C24 C23 H23B 111.2(12) ?
C22 C23 H23B 111.4(12) ?
H23A C23 H23B 104.2(17) ?
C25 C24 C23 111.60(19) ?
C25 C24 H24A 108.9(12) ?
C23 C24 H24A 108.9(12) ?
C25 C24 H24B 111.2(12) ?
C23 C24 H24B 106.7(13) ?
H24A C24 H24B 109.5(17) ?
C26 C25 C24 110.89(18) ?
C26 C25 H25A 104.8(11) ?
C24 C25 H25A 111.5(11) ?
C26 C25 H25B 110.6(12) ?
C24 C25 H25B 108.1(12) ?
H25A C25 H25B 111.0(16) ?
C25 C26 C27 111.79(18) ?
C25 C26 H26A 112.0(11) ?
C27 C26 H26A 107.5(11) ?
C25 C26 H26B 110.5(12) ?
C27 C26 H26B 110.4(13) ?
H26A C26 H26B 104.4(17) ?
C26 C27 C22 110.02(17) ?
C26 C27 H27A 111.7(12) ?
C22 C27 H27A 109.3(12) ?
C26 C27 H27B 111.3(12) ?
C22 C27 H27B 106.6(12) ?
H27A C27 H27B 107.7(17) ?
C33 C28 C29 110.30(16) ?
C33 C28 P2 112.07(13) ?
C29 C28 P2 116.77(13) ?
C33 C28 H28 107.4(10) ?
C29 C28 H28 107.6(10) ?
P2 C28 H28 101.9(10) ?
C30 C29 C28 110.28(17) ?
C30 C29 H29A 110.9(11) ?
C28 C29 H29A 111.5(11) ?
C30 C29 H29B 108.5(12) ?
C28 C29 H29B 110.0(11) ?
H29A C29 H29B 105.4(16) ?
C31 C30 C29 111.51(18) ?
C31 C30 H30A 110.4(12) ?
C29 C30 H30A 108.7(13) ?
C31 C30 H30B 112.8(14) ?
C29 C30 H30B 110.2(14) ?
H30A C30 H30B 103.0(18) ?
C32 C31 C30 110.66(17) ?
C32 C31 H31A 111.0(12) ?
C30 C31 H31A 110.0(12) ?
C32 C31 H31B 108.7(12) ?
C30 C31 H31B 108.7(12) ?
H31A C31 H31B 107.7(17) ?
C31 C32 C33 111.69(17) ?
C31 C32 H32A 112.2(12) ?
C33 C32 H32A 107.5(13) ?
C31 C32 H32B 109.0(12) ?
C33 C32 H32B 109.0(12) ?
H32A C32 H32B 107.3(17) ?
C32 C33 C28 110.99(16) ?
C32 C33 H33A 111.3(11) ?
C28 C33 H33A 108.8(11) ?
C32 C33 H33B 109.7(11) ?
C28 C33 H33B 108.8(11) ?
H33A C33 H33B 107.2(15) ?
C35 C34 C39 110.61(17) ?
C35 C34 P2 113.96(13) ?
C39 C34 P2 111.91(13) ?
C35 C34 H34 108.7(11) ?
C39 C34 H34 108.9(11) ?
P2 C34 H34 102.4(11) ?
C34 C35 C36 111.05(17) ?
C34 C35 H35A 111.0(14) ?
C36 C35 H35A 109.7(14) ?
C34 C35 H35B 108.1(12) ?
C36 C35 H35B 111.1(12) ?
H35A C35 H35B 105.7(18) ?
C37 C36 C35 111.61(18) ?
C37 C36 H36A 110.7(11) ?
C35 C36 H36A 107.5(11) ?
C37 C36 H36B 110.8(13) ?
C35 C36 H36B 110.6(13) ?
H36A C36 H36B 105.4(16) ?
C38 C37 C36 110.56(18) ?
C38 C37 H37A 106.0(12) ?
C36 C37 H37A 112.7(12) ?
C38 C37 H37B 109.5(12) ?
C36 C37 H37B 111.2(12) ?
H37A C37 H37B 106.7(17) ?
C37 C38 C39 111.12(18) ?
C37 C38 H38A 106.8(12) ?
C39 C38 H38A 111.9(12) ?
C37 C38 H38B 110.2(13) ?
C39 C38 H38B 111.1(13) ?
H38A C38 H38B 105.4(18) ?
C38 C39 C34 111.20(17) ?
C38 C39 H39A 110.8(12) ?
C34 C39 H39A 112.2(12) ?
C38 C39 H39B 110.5(11) ?
C34 C39 H39B 107.7(11) ?
H39A C39 H39B 104.2(16) ?
C42 C41 C46 120.8(2) ?
C42 C41 H41 120.0(13) ?
C46 C41 H41 119.3(13) ?
C41 C42 C43 119.5(2) ?
C41 C42 H42 120.2(13) ?
C43 C42 H42 120.2(13) ?
C44 C43 C42 120.2(2) ?
C44 C43 H43 123.1(14) ?
C42 C43 H43 116.7(14) ?
C43 C44 C45 120.2(2) ?
C43 C44 H44 119.7(15) ?
C45 C44 H44 120.1(15) ?
C44 C45 C46 119.9(2) ?
C44 C45 H45 116.1(14) ?
C46 C45 H45 123.9(14) ?
C41 C46 C45 119.4(2) ?
C41 C46 H46 124.5(14) ?
C45 C46 H46 116.1(15) ?
C52 C51 C56 120.0(2) ?
C52 C51 H51 119.9(13) ?
C56 C51 H51 120.1(13) ?
C51 C52 C53 120.0(2) ?
C51 C52 H52 121.7(13) ?
C53 C52 H52 118.4(13) ?
C54 C53 C52 120.3(2) ?
C54 C53 H53 119.2(12) ?
C52 C53 H53 120.6(12) ?
C55 C54 C53 119.5(2) ?
C55 C54 H54 121.2(12) ?
C53 C54 H54 119.2(12) ?
C54 C55 C56 119.9(2) ?
C54 C55 H55 120.9(12) ?
C56 C55 H55 119.2(12) ?
C55 C56 C51 120.4(2) ?
C55 C56 H56 119.0(13) ?
C51 C56 H56 120.5(13) ?

loop_
_geom_bond_atom_site_label_1
_geom_bond_atom_site_label_2
_geom_bond_distance
_geom_bond_publ_flag
Pd C1 1.9457(17) yes
Pd Cl4 2.2919(5) yes
Pd Cl3 2.3104(5) yes
Pd S 2.3556(5) yes
Ru C1 1.6619(17) yes
Ru Cl1 2.3474(4) yes
Ru Cl2 2.3523(5) yes
Ru P1 2.4354(5) yes
Ru P2 2.4357(5) yes
P1 C10 1.8459(19) ?
P1 C4 1.849(2) ?
P1 C16 1.8613(19) ?
P2 C22 1.8508(19) ?
P2 C28 1.8493(19) ?
P2 C34 1.8609(18) ?
S C2 1.802(2) ?
S C3 1.797(2) ?
C2 H2A 0.99(2) ?
C2 H2B 0.98(2) ?
C2 H2C 0.93(2) ?
C3 H3A 0.93(2) ?
C3 H3B 0.96(2) ?
C3 H3C 0.92(2) ?
C4 C5 1.461(3) ?
C4 C9 1.461(3) ?
C4 H4 1.10(3) ?
C5 C6 1.476(3) ?
C5 H5A 0.85(2) ?
C5 H5B 1.35(5) ?
C6 C7 1.473(3) ?
C6 H6A 0.95(3) ?
C6 H6B 0.89(2) ?
C7 C8 1.474(3) ?
C7 H7A 1.16(5) ?
C7 H7B 0.90(2) ?
C8 C9 1.480(3) ?
C8 H8A 0.98(4) ?
C8 H8B 0.92(2) ?
C9 H9A 1.10(4) ?
C9 H9B 0.89(2) ?
C10 C15 1.525(3) ?
C10 C11 1.530(3) ?
C10 H10 0.891(19) ?
C11 C12 1.527(3) ?
C11 H11A 0.88(2) ?
C11 H11B 1.06(2) ?
C12 C13 1.519(3) ?
C12 H12A 0.95(2) ?
C12 H12B 0.919(19) ?
C13 C14 1.509(3) ?
C13 H13A 0.95(2) ?
C13 H13B 0.91(2) ?
C14 C15 1.523(3) ?
C14 H14A 0.93(2) ?
C14 H14B 0.94(2) ?
C15 H15A 0.99(2) ?
C15 H15B 0.91(2) ?
C16 C21 1.529(3) ?
C16 C17 1.532(3) ?
C16 H16 0.970(18) ?
C17 C18 1.527(3) ?
C17 H17A 0.86(2) ?
C17 H17B 0.97(2) ?
C18 C19 1.521(3) ?
C18 H18A 0.92(2) ?
C18 H18B 1.03(2) ?
C19 C20 1.516(3) ?
C19 H19A 0.98(2) ?
C19 H19B 0.95(2) ?
C20 C21 1.530(3) ?
C20 H20A 0.96(2) ?
C20 H20B 0.83(2) ?
C21 H21A 0.94(2) ?
C21 H21B 1.02(2) ?
C22 C23 1.526(3) ?
C22 C27 1.537(3) ?
C22 H22 0.948(19) ?
C23 C24 1.535(3) ?
C23 H23A 0.97(2) ?
C23 H23B 0.95(2) ?
C24 C25 1.519(3) ?
C24 H24A 0.97(2) ?
C24 H24B 0.97(2) ?
C25 C26 1.519(3) ?
C25 H25A 1.01(2) ?
C25 H25B 0.97(2) ?
C26 C27 1.523(3) ?
C26 H26A 0.98(2) ?
C26 H26B 0.94(2) ?
C27 H27A 0.97(2) ?
C27 H27B 0.93(2) ?
C28 C33 1.525(2) ?
C28 C29 1.530(3) ?
C28 H28 0.985(18) ?
C29 C30 1.530(3) ?
C29 H29A 0.968(19) ?
C29 H29B 0.95(2) ?
C30 C31 1.517(3) ?
C30 H30A 0.99(2) ?
C30 H30B 0.92(2) ?
C31 C32 1.517(3) ?
C31 H31A 0.95(2) ?
C31 H31B 0.93(2) ?
C32 C33 1.520(3) ?
C32 H32A 1.01(2) ?
C32 H32B 0.96(2) ?
C33 H33A 0.936(18) ?
C33 H33B 0.963(19) ?
C34 C35 1.526(3) ?
C34 C39 1.531(3) ?
C34 H34 0.927(18) ?
C35 C36 1.533(3) ?
C35 H35A 0.91(2) ?
C35 H35B 0.96(2) ?
C36 C37 1.519(3) ?
C36 H36A 0.998(19) ?
C36 H36B 0.97(2) ?
C37 C38 1.514(3) ?
C37 H37A 0.98(2) ?
C37 H37B 1.02(2) ?
C38 C39 1.533(3) ?
C38 H38A 0.97(2) ?
C38 H38B 0.97(2) ?
C39 H39A 0.96(2) ?
C39 H39B 0.98(2) ?
C41 C42 1.374(3) ?
C41 C46 1.377(3) ?
C41 H41 0.94(2) ?
C42 C43 1.379(3) ?
C42 H42 0.96(2) ?
C43 C44 1.374(3) ?
C43 H43 0.94(2) ?
C44 C45 1.377(3) ?
C44 H44 0.89(2) ?
C45 C46 1.384(3) ?
C45 H45 0.91(2) ?
C46 H46 0.93(2) ?
C51 C52 1.377(3) ?
C51 C56 1.379(3) ?
C51 H51 0.89(2) ?
C52 C53 1.384(3) ?
C52 H52 0.92(2) ?
C53 C54 1.385(3) ?
C53 H53 0.97(2) ?
C54 C55 1.387(3) ?
C54 H54 0.922(19) ?
C55 C56 1.381(3) ?
C55 H55 0.930(19) ?
C56 H56 0.93(2) ?
